data_7129041
loop_
_publ_author_name
'Schneider, Christian'
'Gro\&s, Sophie J'
'Demeshko, Serhiy'
'Bontemps, S\'ebastien'
'Meyer, Franc'
'Werncke, C. Gunnar'

_publ_section_title
;
 Synthesis and characterisation of a very low-coordinate diferrous
 [2Fe-2S]<sup>0</sup> unit.
;
_journal_issue 82
_journal_name_full 'Chemical communications (Cambridge, England)'
_journal_page_first 10751
_journal_page_last 10754
_journal_paper_doi 10.1039/d1cc04196g
_journal_volume 57
_journal_year 2021
_chemical_formula_moiety 'C24 H72 Fe2 N4 S2 Si8, 2(C12 H24 K O6), 0.5(C4 H10 O)'
_chemical_formula_sum 'C50 H125 Fe2 K2 N4 O12.5 S2 Si8'
_chemical_formula_weight 1461.27
_space_group_crystal_system triclinic
_space_group_IT_number 2
_space_group_name_Hall '-P 1'
_space_group_name_H-M_alt 'P -1'
_atom_sites_solution_hydrogens geom
_atom_sites_solution_primary direct
_audit_creation_date 2021-07-20
_audit_creation_method
;
FinalCif V85 by Daniel Kratzert, Freiburg 2021,
https://github.com/dkratzert/FinalCif
;
_audit_update_record
;
2021-07-20 deposited with the CCDC.	2021-09-16 downloaded from the CCDC.
;
_cell_angle_alpha 96.877(2)
_cell_angle_beta 100.9140(10)
_cell_angle_gamma 102.872(2)
_cell_formula_units_Z 2
_cell_length_a 12.2287(5)
_cell_length_b 13.8939(6)
_cell_length_c 24.4874(10)
_cell_measurement_reflns_used 9724
_cell_measurement_temperature 100.0
_cell_measurement_theta_max 28.98
_cell_measurement_theta_min 2.48
_cell_volume 3925.2(3)
_computing_cell_refinement 'SAINT V8.38A (?, 2016)'
_computing_data_reduction 'SAINT V8.38A (?, 2016)'
_computing_molecular_graphics 'Olex2 (Dolomanov et al., 2009)'
_computing_publication_material 'Olex2 (Dolomanov et al., 2009)'
_computing_structure_refinement 'ShelXL (Sheldrick, 2015)'
_computing_structure_solution 'ShelXT (Sheldrick, 2015)'
_diffrn_ambient_temperature 100.0
_diffrn_detector 'Bruker APEX2 area detector'
_diffrn_detector_area_resol_mean 7.9
_diffrn_detector_type 'CCD area detector'
_diffrn_measured_fraction_theta_full 0.999
_diffrn_measured_fraction_theta_max 0.997
_diffrn_measurement_device 'three-circle diffractometer'
_diffrn_measurement_device_type 'Bruker SMART APEX2 area detector'
_diffrn_measurement_method '\w and \f scans'
_diffrn_radiation_monochromator 'mirror optics'
_diffrn_radiation_probe x-ray
_diffrn_radiation_type MoK\a
_diffrn_radiation_wavelength 0.71073
_diffrn_reflns_av_R_equivalents 0.0688
_diffrn_reflns_av_unetI/netI 0.0516
_diffrn_reflns_Laue_measured_fraction_full 0.999
_diffrn_reflns_Laue_measured_fraction_max 0.997
_diffrn_reflns_limit_h_max 16
_diffrn_reflns_limit_h_min -16
_diffrn_reflns_limit_k_max 18
_diffrn_reflns_limit_k_min -18
_diffrn_reflns_limit_l_max 33
_diffrn_reflns_limit_l_min -33
_diffrn_reflns_number 123101
_diffrn_reflns_point_group_measured_fraction_full 0.999
_diffrn_reflns_point_group_measured_fraction_max 0.997
_diffrn_reflns_theta_full 25.242
_diffrn_reflns_theta_max 29.008
_diffrn_reflns_theta_min 2.096
_diffrn_source 'microfocus sealed X-ray tube'
_diffrn_source_type 'Incoatec I\ms'
_exptl_absorpt_coefficient_mu 0.701
_exptl_absorpt_correction_T_max 0.7458
_exptl_absorpt_correction_T_min 0.6662
_exptl_absorpt_correction_type multi-scan
_exptl_absorpt_process_details
'SADABS-2016/2 (Bruker,2016/2) was used for absorption correction. wR2(int) was 0.1621 before and 0.0630 after correction. The Ratio of minimum to maximum transmission is 0.8933. The \l/2 correction factor is Not present.'
_exptl_crystal_colour 'clear red'
_exptl_crystal_colour_lustre clear
_exptl_crystal_colour_primary red
_exptl_crystal_density_diffrn 1.236
_exptl_crystal_description rhombohedral
_exptl_crystal_F_000 1574
_exptl_crystal_size_max 0.561
_exptl_crystal_size_mid 0.372
_exptl_crystal_size_min 0.359
_refine_diff_density_max 0.390
_refine_diff_density_min -0.349
_refine_diff_density_rms 0.069
_refine_ls_extinction_method none
_refine_ls_goodness_of_fit_ref 1.036
_refine_ls_hydrogen_treatment constr
_refine_ls_matrix_type full
_refine_ls_number_parameters 772
_refine_ls_number_reflns 20844
_refine_ls_number_restraints 2
_refine_ls_restrained_S_all 1.036
_refine_ls_R_factor_all 0.0615
_refine_ls_R_factor_gt 0.0391
_refine_ls_shift/su_max 0.003
_refine_ls_shift/su_mean 0.000
_refine_ls_structure_factor_coef Fsqd
_refine_ls_weighting_details 'w=1/[\s^2^(Fo^2^)+(0.0224P)^2^+2.4835P] where P=(Fo^2^+2Fc^2^)/3'
_refine_ls_weighting_scheme calc
_refine_ls_wR_factor_gt 0.0714
_refine_ls_wR_factor_ref 0.0768
_reflns_Friedel_coverage 0.000
_reflns_number_gt 16385
_reflns_number_total 20844
_reflns_threshold_expression 'I > 2\s(I)'
_cod_data_source_file d1cc04196g2.cif
_cod_data_source_block FeIII_2S2_2
_cod_depositor_comments 'Adding full bibliography for 7129039--7129041.cif.'
_cod_original_formula_sum 'C50 H125 Fe2 K2 N4 O12.50 S2 Si8'
_cod_database_code 7129041
_shelx_shelxl_version_number 2018/1
_olex2_submission_special_instructions 'No special instructions were received'
_shelx_space_group_comment
;
The symmetry employed for this shelxl refinement is uniquely defined
by the following loop, which should always be used as a source of
symmetry information in preference to the above space-group names.
They are only intended as comments.
;
_shelx_estimated_absorpt_t_min 0.694
_shelx_estimated_absorpt_t_max 0.787
_olex2_refinement_description
;
1. Fixed Uiso
 At 1.2 times of:
  All C(H,H) groups
 At 1.5 times of:
  All C(H,H,H) groups
2. Restrained distances
 O00V-C02A \\sim O00V-C02B
 with sigma of 0.02
 C028-C02A \\sim C0-C02B
 with sigma of 0.02
 O00V-C028 \\sim O00V-C0
 with sigma of 0.04
3. Others
 Sof(C02B)=Sof(H02V)=Sof(H02W)=Sof(C0)=Sof(H0A)=Sof(H0B)=Sof(H0C)=1-FVAR(1)
 Sof(C028)=Sof(H02Q)=Sof(H02R)=Sof(H02S)=Sof(C02A)=Sof(H02T)=Sof(H02U)=FVAR(1)
4.a Secondary CH2 refined with riding coordinates:
 C017(H9AA,H), C018(H0BA,HA), C01A(H1BA,HB), C01C(H2BA,HE), C01K(H3BA,HT),
 C01M(H4BA,HW), C01O(H5BA,HZ), C01P(H6BA,H5CA), C01Q(H7BA,H6CA), C01S(H8BA,
 H9CA), C01T(H9BA,H0DA), C01U(H0CA,H1DA), C01V(H1CA,H2DA), C01X(H2CA,H5DA),
 C01Y(H3CA,H6DA), C01Z(H4CA,H7DA), C020(H02A,H02B), C021(H02C,H02D), C022(H02E,
 H02F), C023(H02G,H02H), C024(H02I,H02J), C025(H02K,H02L), C026(H02M,H02N),
 C027(H02O,H02P), C02A(H02T,H02U), C02B(H02V,H02W)
4.b Idealised Me refined as rotating group:
 C00W(H00A,H00B,H00C), C00X(H00D,H00E,H00F), C00Y(H00G,H00H,H00I), C00Z(H00J,
 H00K,H00L), C010(H01A,H01B,H01C), C011(H01D,H01E,H01F), C012(H01G,H01H,H01I),
 C013(H01J,H01K,H01L), C014(H01M,H01N,H01O), C015(H01P,H01Q,H01R), C016(H01S,
 H01T,H01U), C019(H01V,H01W,H01X), C01B(H01Y,HC,HD), C01D(H01Z,HF,HG), C01E(H01,
 HH,HI), C01F(H0AA,HJ,HK), C01G(H1AA,HL,HM), C01H(H2AA,HN,HO), C01I(H3AA,HP,HQ),
  C01J(H4AA,HR,HS), C01L(H5AA,HU,HV), C01N(H6AA,HX,HY), C01R(H7AA,H7CA,H8CA),
 C01W(H8AA,H3DA,H4DA), C028(H02Q,H02R,H02S), C0(H0A,H0B,H0C)
;

loop_
_space_group_symop_operation_xyz
'x, y, z'
'-x, -y, -z'

loop_
_atom_site_label
_atom_site_type_symbol
_atom_site_fract_x
_atom_site_fract_y
_atom_site_fract_z
_atom_site_U_iso_or_equiv
_atom_site_adp_type
_atom_site_occupancy
_atom_site_site_symmetry_order
_atom_site_calc_flag
_atom_site_refinement_flags_posn
_atom_site_refinement_flags_adp
_atom_site_refinement_flags_occupancy
_atom_site_disorder_assembly
_atom_site_disorder_group
Fe1 Fe 0.13256(2) 0.58135(2) 0.70980(2) 0.00858(5) Uani 1 1 d . . . . .
Fe2 Fe 0.05843(2) 0.43618(2) 0.77716(2) 0.00790(5) Uani 1 1 d . . . . .
K1 K 0.37161(3) 0.90358(3) 0.54417(2) 0.01760(8) Uani 1 1 d . . . . .
S1 S 0.17091(3) 0.59091(3) 0.80348(2) 0.01074(8) Uani 1 1 d . . . . .
S2 S 0.00158(4) 0.43426(3) 0.68470(2) 0.01108(8) Uani 1 1 d . . . . .
K2 K 0.49690(4) 0.85685(3) 0.89308(2) 0.02795(10) Uani 1 1 d . . . . .
Si07 Si 0.05892(4) 0.20728(3) 0.76910(2) 0.01181(9) Uani 1 1 d . . . . .
Si08 Si 0.28637(4) 0.34835(4) 0.81555(2) 0.01168(9) Uani 1 1 d . . . . .
Si09 Si -0.19968(4) 0.44591(4) 0.77808(2) 0.01311(10) Uani 1 1 d . . . . .
Si0A Si 0.30003(4) 0.48369(4) 0.63389(2) 0.01336(10) Uani 1 1 d . . . . .
Si0B Si 0.37613(4) 0.69035(4) 0.69449(2) 0.01315(10) Uani 1 1 d . . . . .
Si0C Si 0.06353(4) 0.80172(4) 0.72888(2) 0.01289(10) Uani 1 1 d . . . . .
Si0D Si -0.01682(4) 0.66863(4) 0.61838(2) 0.01381(10) Uani 1 1 d . . . . .
Si0E Si -0.04183(4) 0.44350(4) 0.88624(2) 0.01445(10) Uani 1 1 d . . . . .
O00F O 0.31563(11) 1.08078(9) 0.57889(5) 0.0184(3) Uani 1 1 d . . . . .
O00G O 0.24033(11) 0.77358(9) 0.44780(5) 0.0181(3) Uani 1 1 d . . . . .
O00H O 0.44421(11) 0.74089(10) 0.50467(5) 0.0193(3) Uani 1 1 d . . . . .
O00I O 0.51163(11) 1.03688(10) 0.63768(5) 0.0206(3) Uani 1 1 d . . . . .
O00J O 0.16160(11) 0.93337(9) 0.49484(5) 0.0177(3) Uani 1 1 d . . . . .
O00K O 0.60762(11) 0.90019(10) 0.57886(5) 0.0220(3) Uani 1 1 d . . . . .
N3 N -0.07428(12) 0.42544(10) 0.81413(6) 0.0109(3) Uani 1 1 d . . . . .
N4 N 0.14077(12) 0.32822(10) 0.79108(6) 0.0101(3) Uani 1 1 d . . . . .
N2 N 0.27487(12) 0.57801(10) 0.67833(6) 0.0112(3) Uani 1 1 d . . . . .
O00O O 0.36657(13) 0.78044(11) 0.96944(6) 0.0310(3) Uani 1 1 d . . . . .
N1 N 0.06338(12) 0.69307(10) 0.68683(6) 0.0114(3) Uani 1 1 d . . . . .
O00Q O 0.51731(14) 1.05805(11) 0.88151(6) 0.0328(4) Uani 1 1 d . . . . .
O00R O 0.34702(13) 0.95662(11) 0.92950(6) 0.0334(4) Uani 1 1 d . . . . .
O00S O 0.51203(15) 0.67986(11) 0.92613(6) 0.0343(4) Uani 1 1 d . . . . .
O00T O 0.67213(14) 0.96076(11) 0.84381(7) 0.0372(4) Uani 1 1 d . . . . .
O00U O 0.69346(15) 0.78801(12) 0.88683(7) 0.0379(4) Uani 1 1 d . . . . .
O00V O 1.000000 1.000000 1.000000 0.0536(7) Uani 1 2 d DS T P . .
C00W C 0.37706(15) 0.47473(14) 0.81411(8) 0.0191(4) Uani 1 1 d . . . . .
H00A H 0.355564 0.492999 0.776851 0.029 Uiso 1 1 calc GR . . . .
H00B H 0.458312 0.473516 0.821763 0.029 Uiso 1 1 calc GR . . . .
H00C H 0.364970 0.524105 0.842969 0.029 Uiso 1 1 calc GR . . . .
C00X C 0.38957(16) 0.76083(14) 0.76677(7) 0.0182(4) Uani 1 1 d . . . . .
H00D H 0.316402 0.776791 0.769360 0.027 Uiso 1 1 calc GR . . . .
H00E H 0.450455 0.823014 0.773597 0.027 Uiso 1 1 calc GR . . . .
H00F H 0.408878 0.719488 0.795086 0.027 Uiso 1 1 calc GR . . . .
C00Y C 0.10447(16) 0.42928(15) 0.91674(7) 0.0190(4) Uani 1 1 d . . . . .
H00G H 0.108245 0.360377 0.904953 0.029 Uiso 1 1 calc GR . . . .
H00H H 0.119751 0.444251 0.958012 0.029 Uiso 1 1 calc GR . . . .
H00I H 0.162226 0.475735 0.903268 0.029 Uiso 1 1 calc GR . . . .
C00Z C -0.27294(15) 0.35499(14) 0.71127(8) 0.0206(4) Uani 1 1 d . . . . .
H00J H -0.219169 0.354231 0.686297 0.031 Uiso 1 1 calc GR . . . .
H00K H -0.340070 0.375422 0.692356 0.031 Uiso 1 1 calc GR . . . .
H00L H -0.297855 0.287816 0.720275 0.031 Uiso 1 1 calc GR . . . .
C010 C 0.09950(17) 0.80727(14) 0.80734(7) 0.0191(4) Uani 1 1 d . . . . .
H01A H 0.048605 0.750282 0.817413 0.029 Uiso 1 1 calc GR . . . .
H01B H 0.089001 0.869896 0.826074 0.029 Uiso 1 1 calc GR . . . .
H01C H 0.179682 0.804538 0.819530 0.029 Uiso 1 1 calc GR . . . .
C011 C 0.07210(17) 0.14935(14) 0.69796(7) 0.0214(4) Uani 1 1 d . . . . .
H01D H 0.054923 0.192479 0.670330 0.032 Uiso 1 1 calc GR . . . .
H01E H 0.017601 0.083312 0.686240 0.032 Uiso 1 1 calc GR . . . .
H01F H 0.150651 0.142061 0.700239 0.032 Uiso 1 1 calc GR . . . .
C012 C 0.03398(18) 0.58313(15) 0.56974(7) 0.0225(4) Uani 1 1 d . . . . .
H01G H 0.116440 0.609582 0.572396 0.034 Uiso 1 1 calc GR . . . .
H01H H -0.008336 0.578510 0.530911 0.034 Uiso 1 1 calc GR . . . .
H01I H 0.020515 0.516420 0.580395 0.034 Uiso 1 1 calc GR . . . .
C013 C -0.08122(16) 0.83278(14) 0.71709(8) 0.0196(4) Uani 1 1 d . . . . .
H01J H -0.106420 0.837344 0.677247 0.029 Uiso 1 1 calc GR . . . .
H01K H -0.074580 0.897029 0.740537 0.029 Uiso 1 1 calc GR . . . .
H01L H -0.137625 0.780074 0.727368 0.029 Uiso 1 1 calc GR . . . .
C014 C 0.34660(16) 0.77515(13) 0.64209(7) 0.0172(4) Uani 1 1 d . . . . .
H01M H 0.356732 0.746703 0.605340 0.026 Uiso 1 1 calc GR . . . .
H01N H 0.400250 0.841370 0.655192 0.026 Uiso 1 1 calc GR . . . .
H01O H 0.267448 0.781555 0.638458 0.026 Uiso 1 1 calc GR . . . .
C015 C -0.17422(16) 0.61023(15) 0.61206(8) 0.0221(4) Uani 1 1 d . . . . .
H01P H -0.182672 0.550876 0.630394 0.033 Uiso 1 1 calc GR . . . .
H01Q H -0.213165 0.590651 0.572103 0.033 Uiso 1 1 calc GR . . . .
H01R H -0.208697 0.658772 0.630409 0.033 Uiso 1 1 calc GR . . . .
C016 C 0.33131(16) 0.33127(15) 0.89139(7) 0.0214(4) Uani 1 1 d . . . . .
H01S H 0.319019 0.386216 0.916617 0.032 Uiso 1 1 calc GR . . . .
H01T H 0.412951 0.331416 0.899852 0.032 Uiso 1 1 calc GR . . . .
H01U H 0.285213 0.267330 0.896951 0.032 Uiso 1 1 calc GR . . . .
C017 C 0.37840(18) 0.67647(14) 0.45353(8) 0.0222(4) Uani 1 1 d . . . . .
H9AA H 0.389287 0.608004 0.453739 0.027 Uiso 1 1 calc R . . . .
H H 0.404234 0.701547 0.420730 0.027 Uiso 1 1 calc R . . . .
C018 C 0.11116(16) 0.87831(15) 0.43934(8) 0.0225(4) Uani 1 1 d . . . . .
H0BA H 0.151240 0.909325 0.411836 0.027 Uiso 1 1 calc R . . . .
HA H 0.029116 0.879006 0.428807 0.027 Uiso 1 1 calc R . . . .
C019 C -0.17890(16) 0.57615(14) 0.76212(8) 0.0196(4) Uani 1 1 d . . . . .
H01V H -0.153628 0.624212 0.797504 0.029 Uiso 1 1 calc GR . . . .
H01W H -0.251747 0.584237 0.740849 0.029 Uiso 1 1 calc GR . . . .
H01X H -0.120432 0.588275 0.739632 0.029 Uiso 1 1 calc GR . . . .
C01A C 0.35595(17) 1.11347(15) 0.63842(8) 0.0231(4) Uani 1 1 d . . . . .
H1BA H 0.319844 1.062340 0.658888 0.028 Uiso 1 1 calc R . . . .
HB H 0.335350 1.176737 0.649788 0.028 Uiso 1 1 calc R . . . .
C01B C 0.33575(18) 0.52411(15) 0.56681(8) 0.0221(4) Uani 1 1 d . . . . .
H01Y H 0.267675 0.537100 0.543624 0.033 Uiso 1 1 calc GR . . . .
HC H 0.359509 0.470853 0.545695 0.033 Uiso 1 1 calc GR . . . .
HD H 0.398537 0.585291 0.576408 0.033 Uiso 1 1 calc GR . . . .
C01C C 0.48386(17) 1.12935(14) 0.65260(8) 0.0224(4) Uani 1 1 d . . . . .
H2BA H 0.519635 1.179851 0.631689 0.027 Uiso 1 1 calc R . . . .
HE H 0.514164 1.154488 0.693494 0.027 Uiso 1 1 calc R . . . .
C01D C 0.09266(17) 0.12187(14) 0.82092(8) 0.0198(4) Uani 1 1 d . . . . .
H01Z H 0.173431 0.119874 0.825393 0.030 Uiso 1 1 calc GR . . . .
HF H 0.042989 0.054225 0.806757 0.030 Uiso 1 1 calc GR . . . .
HG H 0.079053 0.147214 0.857484 0.030 Uiso 1 1 calc GR . . . .
C01E C 0.34823(16) 0.25849(14) 0.77410(8) 0.0190(4) Uani 1 1 d . . . . .
H01 H 0.311623 0.189589 0.777089 0.028 Uiso 1 1 calc GR . . . .
HH H 0.431331 0.272566 0.789330 0.028 Uiso 1 1 calc GR . . . .
HI H 0.333840 0.266696 0.734388 0.028 Uiso 1 1 calc GR . . . .
C01F C 0.16918(17) 0.91365(14) 0.71574(8) 0.0208(4) Uani 1 1 d . . . . .
H0AA H 0.246803 0.902977 0.723552 0.031 Uiso 1 1 calc GR . . . .
HJ H 0.167669 0.973928 0.740562 0.031 Uiso 1 1 calc GR . . . .
HK H 0.147840 0.922089 0.676286 0.031 Uiso 1 1 calc GR . . . .
C01G C 0.17849(18) 0.36912(14) 0.60709(9) 0.0261(4) Uani 1 1 d . . . . .
H1AA H 0.161636 0.335854 0.638731 0.039 Uiso 1 1 calc GR . . . .
HL H 0.200084 0.323194 0.579886 0.039 Uiso 1 1 calc GR . . . .
HM H 0.110087 0.388295 0.588598 0.039 Uiso 1 1 calc GR . . . .
C01H C 0.42399(18) 0.43186(15) 0.66482(8) 0.0247(4) Uani 1 1 d . . . . .
H2AA H 0.496545 0.482797 0.669967 0.037 Uiso 1 1 calc GR . . . .
HN H 0.425019 0.372440 0.639144 0.037 Uiso 1 1 calc GR . . . .
HO H 0.414694 0.413478 0.701388 0.037 Uiso 1 1 calc GR . . . .
C01I C -0.09962(16) 0.19235(14) 0.75950(10) 0.0266(5) Uani 1 1 d . . . . .
H3AA H -0.116040 0.222444 0.794356 0.040 Uiso 1 1 calc GR . . . .
HP H -0.139234 0.120949 0.750621 0.040 Uiso 1 1 calc GR . . . .
HQ H -0.126710 0.225823 0.728499 0.040 Uiso 1 1 calc GR . . . .
C01J C 0.52887(16) 0.68125(15) 0.69752(8) 0.0221(4) Uani 1 1 d . . . . .
H4AA H 0.550695 0.641847 0.726489 0.033 Uiso 1 1 calc GR . . . .
HR H 0.580741 0.748635 0.706892 0.033 Uiso 1 1 calc GR . . . .
HS H 0.534451 0.648542 0.660769 0.033 Uiso 1 1 calc GR . . . .
C01K C 0.12140(16) 0.77329(15) 0.43843(8) 0.0227(4) Uani 1 1 d . . . . .
H3BA H 0.087286 0.744272 0.468238 0.027 Uiso 1 1 calc R . . . .
HT H 0.079439 0.731959 0.401487 0.027 Uiso 1 1 calc R . . . .
C01L C -0.04381(18) 0.57280(16) 0.91857(8) 0.0281(5) Uani 1 1 d . . . . .
H5AA H 0.008363 0.622802 0.904163 0.042 Uiso 1 1 calc GR . . . .
HU H -0.018711 0.581478 0.959694 0.042 Uiso 1 1 calc GR . . . .
HV H -0.122101 0.581471 0.908676 0.042 Uiso 1 1 calc GR . . . .
C01M C 0.15893(16) 1.03562(14) 0.49967(8) 0.0208(4) Uani 1 1 d . . . . .
H4BA H 0.079870 1.041148 0.484749 0.025 Uiso 1 1 calc R . . . .
HW H 0.210605 1.070990 0.477811 0.025 Uiso 1 1 calc R . . . .
C01N C -0.01004(18) 0.78345(15) 0.58310(8) 0.0228(4) Uani 1 1 d . . . . .
H6AA H -0.035445 0.833835 0.605633 0.034 Uiso 1 1 calc GR . . . .
HX H -0.060419 0.764622 0.545265 0.034 Uiso 1 1 calc GR . . . .
HY H 0.069249 0.811221 0.580174 0.034 Uiso 1 1 calc GR . . . .
C01O C 0.19773(16) 1.08089(15) 0.56063(8) 0.0228(4) Uani 1 1 d . . . . .
H5BA H 0.189016 1.150316 0.566131 0.027 Uiso 1 1 calc R . . . .
HZ H 0.150456 1.041556 0.582895 0.027 Uiso 1 1 calc R . . . .
C01P C 0.63278(16) 1.05015(16) 0.64417(9) 0.0267(4) Uani 1 1 d . . . . .
H6BA H 0.673321 1.086922 0.682399 0.032 Uiso 1 1 calc R . . . .
H5CA H 0.660195 1.089776 0.616189 0.032 Uiso 1 1 calc R . . . .
C01Q C 0.25424(17) 0.67455(14) 0.44917(8) 0.0211(4) Uani 1 1 d . . . . .
H7BA H 0.206834 0.629140 0.414412 0.025 Uiso 1 1 calc R . . . .
H6CA H 0.228521 0.649413 0.481974 0.025 Uiso 1 1 calc R . . . .
C01R C -0.31764(16) 0.42932(16) 0.81862(9) 0.0244(4) Uani 1 1 d . . . . .
H7AA H -0.339856 0.359271 0.823698 0.037 Uiso 1 1 calc GR . . . .
H7CA H -0.384487 0.447439 0.797573 0.037 Uiso 1 1 calc GR . . . .
H8CA H -0.289785 0.472636 0.855621 0.037 Uiso 1 1 calc GR . . . .
C01S C 0.65786(17) 0.94991(16) 0.63564(8) 0.0270(5) Uani 1 1 d . . . . .
H8BA H 0.742137 0.957954 0.643524 0.032 Uiso 1 1 calc R . . . .
H9CA H 0.626159 0.909001 0.662149 0.032 Uiso 1 1 calc R . . . .
C01T C 0.56444(17) 0.74902(15) 0.51192(9) 0.0241(4) Uani 1 1 d . . . . .
H9BA H 0.595157 0.787667 0.484306 0.029 Uiso 1 1 calc R . . . .
H0DA H 0.578449 0.681515 0.505533 0.029 Uiso 1 1 calc R . . . .
C01U C 0.62340(17) 0.80089(15) 0.57061(9) 0.0245(4) Uani 1 1 d . . . . .
H0CA H 0.591217 0.762854 0.598099 0.029 Uiso 1 1 calc R . . . .
H1DA H 0.706586 0.803923 0.576969 0.029 Uiso 1 1 calc R . . . .
C01V C 0.3411(2) 0.67373(16) 0.95914(9) 0.0379(6) Uani 1 1 d . . . . .
H1CA H 0.294971 0.647393 0.920263 0.046 Uiso 1 1 calc R . . . .
H2DA H 0.296112 0.646136 0.985848 0.046 Uiso 1 1 calc R . . . .
C01W C -0.14118(18) 0.34902(18) 0.91590(9) 0.0316(5) Uani 1 1 d . . . . .
H8AA H -0.218814 0.359611 0.907752 0.047 Uiso 1 1 calc GR . . . .
H3DA H -0.112861 0.357348 0.956818 0.047 Uiso 1 1 calc GR . . . .
H4DA H -0.143323 0.281136 0.898483 0.047 Uiso 1 1 calc GR . . . .
C01X C 0.4517(2) 0.64335(16) 0.96670(9) 0.0408(6) Uani 1 1 d . . . . .
H2CA H 0.498735 0.671365 1.005248 0.049 Uiso 1 1 calc R . . . .
H5DA H 0.436290 0.569432 0.961640 0.049 Uiso 1 1 calc R . . . .
C01Y C 0.2648(2) 0.8151(2) 0.96670(11) 0.0445(6) Uani 1 1 d . . . . .
H3CA H 0.225498 0.792241 0.996416 0.053 Uiso 1 1 calc R . . . .
H6DA H 0.211379 0.787624 0.929559 0.053 Uiso 1 1 calc R . . . .
C01Z C 0.3669(2) 1.06126(18) 0.92893(11) 0.0407(6) Uani 1 1 d . . . . .
H4CA H 0.424633 1.098914 0.963119 0.049 Uiso 1 1 calc R . . . .
H7DA H 0.294592 1.082340 0.928573 0.049 Uiso 1 1 calc R . . . .
C020 C 0.4094(2) 1.08247(19) 0.87753(11) 0.0428(6) Uani 1 1 d . . . . .
H02A H 0.353637 1.041912 0.843447 0.051 Uiso 1 1 calc R . . . .
H02B H 0.418460 1.154155 0.874629 0.051 Uiso 1 1 calc R . . . .
C021 C 0.2972(2) 0.9268(2) 0.97501(11) 0.0455(6) Uani 1 1 d . . . . .
H02C H 0.228251 0.952654 0.975624 0.055 Uiso 1 1 calc R . . . .
H02D H 0.353262 0.954206 1.011401 0.055 Uiso 1 1 calc R . . . .
C022 C 0.6159(2) 0.64949(19) 0.92804(11) 0.0480(7) Uani 1 1 d . . . . .
H02E H 0.600122 0.575788 0.925127 0.058 Uiso 1 1 calc R . . . .
H02F H 0.670773 0.680444 0.964351 0.058 Uiso 1 1 calc R . . . .
C023 C 0.6877(2) 1.06669(18) 0.84861(12) 0.0489(7) Uani 1 1 d . . . . .
H02G H 0.730795 1.092335 0.820777 0.059 Uiso 1 1 calc R . . . .
H02H H 0.732090 1.100257 0.886866 0.059 Uiso 1 1 calc R . . . .
C024 C 0.5719(3) 1.08806(19) 0.83790(12) 0.0488(7) Uani 1 1 d . . . . .
H02I H 0.579929 1.160489 0.837649 0.059 Uiso 1 1 calc R . . . .
H02J H 0.525347 1.050592 0.800777 0.059 Uiso 1 1 calc R . . . .
C025 C 0.7556(2) 0.82260(19) 0.84644(11) 0.0426(6) Uani 1 1 d . . . . .
H02K H 0.709845 0.793314 0.807793 0.051 Uiso 1 1 calc R . . . .
H02L H 0.828827 0.801975 0.851493 0.051 Uiso 1 1 calc R . . . .
C026 C 0.6664(2) 0.68111(18) 0.88049(11) 0.0451(6) Uani 1 1 d . . . . .
H02M H 0.737007 0.657528 0.880343 0.054 Uiso 1 1 calc R . . . .
H02N H 0.610862 0.651306 0.844209 0.054 Uiso 1 1 calc R . . . .
C027 C 0.7794(2) 0.93425(19) 0.85469(12) 0.0447(6) Uani 1 1 d . . . . .
H02O H 0.822356 0.963424 0.893828 0.054 Uiso 1 1 calc R . . . .
H02P H 0.826726 0.960592 0.828540 0.054 Uiso 1 1 calc R . . . .
C028 C 0.9660(7) 0.8292(5) 1.0105(3) 0.0469(17) Uani 0.502(6) 1 d D . . A 1
H02Q H 0.969613 0.809904 0.971158 0.070 Uiso 0.502(6) 1 calc GR . . A 1
H02R H 0.905361 0.779365 1.020065 0.070 Uiso 0.502(6) 1 calc GR . . A 1
H02S H 1.040121 0.832726 1.035360 0.070 Uiso 0.502(6) 1 calc GR . . A 1
C02A C 0.9961(5) 0.9019(4) 0.9915(2) 0.0422(15) Uani 0.502(6) 1 d D . . A 2
H02T H 1.071848 0.894658 1.010877 0.051 Uiso 0.502(6) 1 calc R . . A 2
H02U H 0.988949 0.881321 0.950577 0.051 Uiso 0.502(6) 1 calc R . . A 2
C02B C 0.9401(5) 0.9279(4) 1.0177(2) 0.0447(16) Uani 0.498(6) 1 d D . . A 1
H02V H 0.858547 0.918773 0.998727 0.054 Uiso 0.498(6) 1 calc R . . A 1
H02W H 0.946656 0.949147 1.058506 0.054 Uiso 0.498(6) 1 calc R . . A 1
C0 C 0.9076(7) 0.8286(5) 1.0086(3) 0.0396(15) Uani 0.498(6) 1 d D . . A 2
H0A H 0.832272 0.822822 0.984120 0.059 Uiso 0.498(6) 1 calc GR . . A 2
H0B H 0.905760 0.850931 1.047834 0.059 Uiso 0.498(6) 1 calc GR . . A 2
H0C H 0.925845 0.763252 1.005179 0.059 Uiso 0.498(6) 1 calc GR . . A 2

loop_
_atom_site_aniso_label
_atom_site_aniso_U_11
_atom_site_aniso_U_22
_atom_site_aniso_U_33
_atom_site_aniso_U_23
_atom_site_aniso_U_13
_atom_site_aniso_U_12
Fe1 0.00956(11) 0.00793(11) 0.00802(11) 0.00194(8) 0.00139(9) 0.00189(9)
Fe2 0.00733(11) 0.00810(11) 0.00801(11) 0.00164(8) 0.00126(8) 0.00165(9)
K1 0.01689(19) 0.01538(19) 0.01674(18) -0.00062(15) -0.00223(15) 0.00311(15)
S1 0.0118(2) 0.00978(19) 0.00894(18) 0.00141(15) 0.00059(15) 0.00084(15)
S2 0.0118(2) 0.0106(2) 0.00886(18) 0.00123(15) -0.00012(15) 0.00114(16)
K2 0.0490(3) 0.0156(2) 0.0181(2) 0.00320(16) 0.00625(19) 0.0067(2)
Si07 0.0119(2) 0.0085(2) 0.0136(2) 0.00189(17) -0.00002(18) 0.00191(18)
Si08 0.0092(2) 0.0125(2) 0.0126(2) 0.00088(17) -0.00005(17) 0.00406(18)
Si09 0.0083(2) 0.0139(2) 0.0161(2) 0.00043(18) 0.00189(18) 0.00233(18)
Si0A 0.0161(2) 0.0117(2) 0.0152(2) 0.00394(18) 0.00744(19) 0.00544(19)
Si0B 0.0122(2) 0.0127(2) 0.0137(2) 0.00335(18) 0.00332(18) 0.00067(18)
Si0C 0.0166(2) 0.0090(2) 0.0131(2) 0.00082(17) 0.00271(18) 0.00425(18)
Si0D 0.0185(2) 0.0133(2) 0.0099(2) 0.00240(18) 0.00013(18) 0.00672(19)
Si0E 0.0131(2) 0.0190(3) 0.0110(2) 0.00233(18) 0.00472(18) 0.00190(19)
O00F 0.0167(6) 0.0172(7) 0.0192(6) -0.0020(5) 0.0036(5) 0.0026(5)
O00G 0.0174(7) 0.0156(6) 0.0181(6) 0.0000(5) 0.0015(5) 0.0010(5)
O00H 0.0192(7) 0.0188(7) 0.0203(6) 0.0017(5) 0.0063(5) 0.0045(5)
O00I 0.0145(6) 0.0179(7) 0.0222(7) -0.0004(5) -0.0010(5) -0.0042(5)
O00J 0.0187(7) 0.0164(7) 0.0138(6) 0.0005(5) -0.0021(5) 0.0017(5)
O00K 0.0177(7) 0.0221(7) 0.0249(7) 0.0069(6) 0.0010(5) 0.0041(6)
N3 0.0083(7) 0.0123(7) 0.0118(7) 0.0008(5) 0.0033(5) 0.0018(5)
N4 0.0099(7) 0.0091(7) 0.0109(7) 0.0023(5) 0.0001(5) 0.0031(5)
N2 0.0119(7) 0.0102(7) 0.0118(7) 0.0027(5) 0.0040(5) 0.0019(6)
O00O 0.0413(9) 0.0207(8) 0.0228(7) 0.0035(6) 0.0010(6) -0.0036(7)
N1 0.0151(7) 0.0097(7) 0.0097(7) 0.0019(5) 0.0020(5) 0.0040(6)
O00Q 0.0441(9) 0.0215(8) 0.0368(9) 0.0137(6) 0.0105(7) 0.0107(7)
O00R 0.0392(9) 0.0293(8) 0.0302(8) 0.0104(6) 0.0043(7) 0.0057(7)
O00S 0.0551(10) 0.0208(8) 0.0241(8) 0.0064(6) -0.0009(7) 0.0102(7)
O00T 0.0437(10) 0.0222(8) 0.0455(10) 0.0043(7) 0.0156(8) 0.0039(7)
O00U 0.0481(10) 0.0262(8) 0.0370(9) -0.0017(7) 0.0042(8) 0.0127(7)
O00V 0.102(2) 0.0252(13) 0.0322(13) 0.0038(10) 0.0189(14) 0.0109(14)
C00W 0.0091(8) 0.0162(9) 0.0292(10) 0.0002(8) 0.0008(7) 0.0019(7)
C00X 0.0170(9) 0.0154(9) 0.0184(9) 0.0012(7) 0.0031(7) -0.0025(7)
C00Y 0.0192(9) 0.0252(10) 0.0119(8) 0.0051(7) 0.0021(7) 0.0040(8)
C00Z 0.0105(9) 0.0228(10) 0.0229(9) -0.0021(8) -0.0035(7) 0.0019(7)
C010 0.0269(10) 0.0154(9) 0.0147(9) -0.0016(7) 0.0034(7) 0.0077(8)
C011 0.0289(11) 0.0154(9) 0.0144(9) 0.0005(7) -0.0019(8) 0.0007(8)
C012 0.0343(11) 0.0237(10) 0.0116(8) 0.0026(7) 0.0017(8) 0.0143(9)
C013 0.0219(10) 0.0162(9) 0.0227(9) 0.0017(7) 0.0055(8) 0.0092(8)
C014 0.0205(9) 0.0130(9) 0.0179(9) 0.0037(7) 0.0059(7) 0.0018(7)
C015 0.0199(10) 0.0234(10) 0.0191(9) 0.0003(8) -0.0031(7) 0.0054(8)
C016 0.0182(9) 0.0294(11) 0.0153(9) 0.0025(8) -0.0036(7) 0.0100(8)
C017 0.0349(11) 0.0157(9) 0.0169(9) 0.0013(7) 0.0081(8) 0.0070(8)
C018 0.0154(9) 0.0340(12) 0.0146(9) -0.0005(8) -0.0018(7) 0.0055(8)
C019 0.0179(9) 0.0174(9) 0.0248(10) 0.0043(8) 0.0035(8) 0.0076(8)
C01A 0.0277(11) 0.0194(10) 0.0185(9) -0.0036(7) 0.0067(8) 0.0006(8)
C01B 0.0324(11) 0.0210(10) 0.0170(9) 0.0030(7) 0.0110(8) 0.0110(9)
C01C 0.0251(10) 0.0173(10) 0.0178(9) -0.0027(7) 0.0013(8) -0.0034(8)
C01D 0.0257(10) 0.0145(9) 0.0185(9) 0.0058(7) 0.0033(8) 0.0034(8)
C01E 0.0149(9) 0.0182(9) 0.0251(10) 0.0015(7) 0.0051(7) 0.0074(7)
C01F 0.0260(10) 0.0123(9) 0.0244(10) 0.0014(7) 0.0069(8) 0.0053(8)
C01G 0.0272(11) 0.0139(10) 0.0381(12) -0.0042(8) 0.0163(9) 0.0038(8)
C01H 0.0305(11) 0.0260(11) 0.0268(10) 0.0097(8) 0.0134(9) 0.0175(9)
C01I 0.0147(9) 0.0131(9) 0.0467(13) 0.0001(9) 0.0015(9) -0.0003(7)
C01J 0.0148(9) 0.0254(11) 0.0256(10) 0.0073(8) 0.0055(8) 0.0012(8)
C01K 0.0142(9) 0.0282(11) 0.0175(9) -0.0077(8) 0.0008(7) -0.0030(8)
C01L 0.0293(11) 0.0337(12) 0.0192(10) -0.0069(8) 0.0027(8) 0.0117(9)
C01M 0.0159(9) 0.0180(10) 0.0287(10) 0.0083(8) 0.0021(8) 0.0048(7)
C01N 0.0330(11) 0.0227(10) 0.0155(9) 0.0074(8) 0.0038(8) 0.0118(9)
C01O 0.0183(10) 0.0165(10) 0.0332(11) 0.0007(8) 0.0063(8) 0.0050(8)
C01P 0.0158(10) 0.0277(11) 0.0284(11) 0.0046(9) -0.0030(8) -0.0043(8)
C01Q 0.0285(11) 0.0138(9) 0.0163(9) 0.0003(7) 0.0028(8) -0.0010(8)
C01R 0.0151(9) 0.0293(11) 0.0298(11) 0.0032(9) 0.0089(8) 0.0051(8)
C01S 0.0175(10) 0.0306(12) 0.0267(10) 0.0062(9) -0.0046(8) 0.0008(8)
C01T 0.0228(10) 0.0226(10) 0.0328(11) 0.0087(8) 0.0132(9) 0.0097(8)
C01U 0.0188(10) 0.0255(11) 0.0334(11) 0.0139(9) 0.0065(8) 0.0086(8)
C01V 0.0609(16) 0.0220(11) 0.0191(10) 0.0044(8) 0.0046(10) -0.0105(11)
C01W 0.0243(11) 0.0461(14) 0.0219(10) 0.0135(9) 0.0089(8) -0.0032(10)
C01X 0.0763(19) 0.0174(11) 0.0199(11) 0.0066(8) -0.0014(11) 0.0026(11)
C01Y 0.0471(16) 0.0464(16) 0.0384(14) 0.0175(12) 0.0116(12) 0.0014(12)
C01Z 0.0433(14) 0.0336(13) 0.0539(15) 0.0164(11) 0.0125(12) 0.0210(11)
C020 0.0500(16) 0.0326(13) 0.0549(16) 0.0241(12) 0.0106(12) 0.0210(12)
C021 0.0523(16) 0.0505(16) 0.0422(14) 0.0188(12) 0.0191(12) 0.0176(13)
C022 0.0655(19) 0.0292(13) 0.0459(15) 0.0080(11) -0.0058(13) 0.0196(13)
C023 0.0628(18) 0.0252(13) 0.0655(18) 0.0150(12) 0.0357(15) 0.0033(12)
C024 0.073(2) 0.0307(14) 0.0560(16) 0.0277(12) 0.0296(15) 0.0158(13)
C025 0.0445(15) 0.0382(14) 0.0439(14) -0.0031(11) 0.0094(12) 0.0134(12)
C026 0.0555(17) 0.0277(13) 0.0518(16) 0.0005(11) 0.0017(13) 0.0216(12)
C027 0.0421(15) 0.0381(15) 0.0504(15) -0.0014(12) 0.0137(12) 0.0050(12)
C028 0.038(4) 0.034(3) 0.076(5) 0.017(3) 0.022(4) 0.012(3)
C02A 0.053(3) 0.035(3) 0.046(3) 0.006(2) 0.025(3) 0.015(2)
C02B 0.051(3) 0.039(3) 0.051(3) 0.015(2) 0.022(3) 0.011(3)
C0 0.047(4) 0.036(3) 0.034(3) 0.008(2) 0.010(3) 0.004(3)

loop_
_atom_type_symbol
_atom_type_description
_atom_type_scat_dispersion_real
_atom_type_scat_dispersion_imag
_atom_type_scat_source
C C 0.0033 0.0016 'International Tables Vol C Tables 4.2.6.8 and 6.1.1.4'
H H 0.0000 0.0000 'International Tables Vol C Tables 4.2.6.8 and 6.1.1.4'
Fe Fe 0.3463 0.8444 'International Tables Vol C Tables 4.2.6.8 and 6.1.1.4'
K K 0.2009 0.2494 'International Tables Vol C Tables 4.2.6.8 and 6.1.1.4'
N N 0.0061 0.0033 'International Tables Vol C Tables 4.2.6.8 and 6.1.1.4'
O O 0.0106 0.0060 'International Tables Vol C Tables 4.2.6.8 and 6.1.1.4'
S S 0.1246 0.1234 'International Tables Vol C Tables 4.2.6.8 and 6.1.1.4'
Si Si 0.0817 0.0704 'International Tables Vol C Tables 4.2.6.8 and 6.1.1.4'

loop_
_geom_angle_atom_site_label_1
_geom_angle_atom_site_label_2
_geom_angle_atom_site_label_3
_geom_angle
_geom_angle_site_symmetry_1
_geom_angle_site_symmetry_3
_geom_angle_publ_flag
S2 Fe1 S1 99.813(18) . . ?
N2 Fe1 S1 111.46(4) . . ?
N2 Fe1 S2 111.46(4) . . ?
N1 Fe1 S1 111.08(4) . . ?
N1 Fe1 S2 110.78(4) . . ?
N1 Fe1 N2 111.71(6) . . ?
S1 Fe2 S2 100.112(17) . . ?
N3 Fe2 S1 108.53(4) . . ?
N3 Fe2 S2 110.61(4) . . ?
N3 Fe2 N4 112.18(6) . . ?
N4 Fe2 S1 114.10(4) . . ?
N4 Fe2 S2 110.68(4) . . ?
O00F K1 O00K 116.58(4) . . ?
O00F K1 C01Q 140.49(4) . . ?
O00G K1 O00F 120.61(4) . . ?
O00G K1 O00I 177.09(4) . . ?
O00G K1 O00K 117.76(4) . . ?
O00G K1 C01Q 22.12(4) . . ?
O00H K1 O00F 173.74(4) . . ?
O00H K1 O00G 60.47(4) . . ?
O00H K1 O00I 118.42(4) . . ?
O00H K1 O00J 121.54(4) . . ?
O00H K1 O00K 60.07(4) . . ?
O00H K1 C01Q 42.10(4) . . ?
O00I K1 O00F 60.16(4) . . ?
O00I K1 O00K 60.37(4) . . ?
O00I K1 C01Q 158.10(4) . . ?
O00J K1 O00F 60.42(4) . . ?
O00J K1 O00G 61.24(4) . . ?
O00J K1 O00I 120.01(4) . . ?
O00J K1 O00K 167.47(4) . . ?
O00J K1 C01Q 80.08(4) . . ?
O00K K1 C01Q 102.11(4) . . ?
Fe2 S1 Fe1 79.699(15) . . ?
Fe1 S2 Fe2 79.491(15) . . ?
O00O K2 O00T 164.41(5) . . ?
O00Q K2 O00O 117.62(5) . . ?
O00Q K2 O00T 59.00(5) . . ?
O00R K2 O00O 59.90(5) . . ?
O00R K2 O00Q 60.09(5) . . ?
O00R K2 O00T 119.09(5) . . ?
O00R K2 O00U 162.54(5) . . ?
O00S K2 O00O 60.07(5) . . ?
O00S K2 O00Q 167.23(5) . . ?
O00S K2 O00R 119.89(5) . . ?
O00S K2 O00T 119.36(5) . . ?
O00S K2 O00U 60.74(5) . . ?
O00U K2 O00O 116.80(5) . . ?
O00U K2 O00Q 115.00(5) . . ?
O00U K2 O00T 58.84(5) . . ?
N4 Si07 C011 113.63(8) . . ?
N4 Si07 C01D 112.66(8) . . ?
N4 Si07 C01I 114.71(8) . . ?
C011 Si07 C01D 108.03(9) . . ?
C01I Si07 C011 102.73(9) . . ?
C01I Si07 C01D 104.15(9) . . ?
N4 Si08 C00W 116.77(8) . . ?
N4 Si08 C016 114.59(8) . . ?
N4 Si08 C01E 112.08(8) . . ?
C00W Si08 C016 103.21(9) . . ?
C00W Si08 C01E 104.45(9) . . ?
C01E Si08 C016 104.43(8) . . ?
N3 Si09 C00Z 115.37(8) . . ?
N3 Si09 C019 112.04(8) . . ?
N3 Si09 C01R 113.06(8) . . ?
C00Z Si09 C01R 100.82(9) . . ?
C019 Si09 C00Z 108.86(9) . . ?
C019 Si09 C01R 105.73(9) . . ?
N2 Si0A C01B 113.05(8) . . ?
N2 Si0A C01G 116.57(8) . . ?
N2 Si0A C01H 114.93(8) . . ?
C01G Si0A C01B 103.07(9) . . ?
C01G Si0A C01H 103.33(10) . . ?
C01H Si0A C01B 104.39(9) . . ?
N2 Si0B C00X 113.88(8) . . ?
N2 Si0B C014 111.80(8) . . ?
N2 Si0B C01J 114.98(8) . . ?
C00X Si0B C014 107.79(8) . . ?
C00X Si0B C01J 101.37(9) . . ?
C014 Si0B C01J 106.18(9) . . ?
N1 Si0C C010 117.76(8) . . ?
N1 Si0C C013 113.33(8) . . ?
N1 Si0C C01F 111.60(8) . . ?
C010 Si0C C013 102.04(8) . . ?
C010 Si0C C01F 104.74(9) . . ?
C01F Si0C C013 106.24(9) . . ?
N1 Si0D C012 113.15(8) . . ?
N1 Si0D C015 113.39(8) . . ?
N1 Si0D C01N 113.98(8) . . ?
C012 Si0D C015 106.49(9) . . ?
C012 Si0D C01N 102.87(9) . . ?
C015 Si0D C01N 106.06(9) . . ?
N3 Si0E C00Y 113.29(8) . . ?
N3 Si0E C01L 112.41(8) . . ?
N3 Si0E C01W 112.97(9) . . ?
C00Y Si0E C01L 105.37(9) . . ?
C00Y Si0E C01W 103.79(9) . . ?
C01L Si0E C01W 108.37(10) . . ?
C01A O00F K1 111.45(11) . . ?
C01O O00F K1 115.51(10) . . ?
C01O O00F C01A 111.65(14) . . ?
C01K O00G K1 112.72(10) . . ?
C01Q O00G K1 110.98(10) . . ?
C01Q O00G C01K 110.58(14) . . ?
C017 O00H K1 119.16(11) . . ?
C01T O00H K1 119.04(11) . . ?
C01T O00H C017 112.56(14) . . ?
C01C O00I K1 118.42(10) . . ?
C01C O00I C01P 111.45(14) . . ?
C01P O00I K1 116.74(11) . . ?
C018 O00J K1 115.25(10) . . ?
C01M O00J K1 113.97(10) . . ?
C01M O00J C018 112.96(14) . . ?
C01S O00K K1 112.45(11) . . ?
C01S O00K C01U 111.11(14) . . ?
C01U O00K K1 112.35(10) . . ?
Si09 N3 Fe2 118.75(7) . . ?
Si0E N3 Fe2 116.17(7) . . ?
Si0E N3 Si09 120.47(8) . . ?
Si07 N4 Fe2 115.96(7) . . ?
Si08 N4 Fe2 124.96(8) . . ?
Si08 N4 Si07 118.67(8) . . ?
Si0A N2 Fe1 129.29(8) . . ?
Si0B N2 Fe1 113.31(7) . . ?
Si0B N2 Si0A 117.12(8) . . ?
C01V O00O K2 109.27(12) . . ?
C01Y O00O K2 112.29(12) . . ?
C01Y O00O C01V 111.60(18) . . ?
Si0C N1 Fe1 127.72(8) . . ?
Si0C N1 Si0D 117.54(8) . . ?
Si0D N1 Fe1 114.40(7) . . ?
C020 O00Q K2 110.97(13) . . ?
C024 O00Q K2 114.57(13) . . ?
C024 O00Q C020 112.41(18) . . ?
C01Z O00R K2 118.77(13) . . ?
C01Z O00R C021 113.03(18) . . ?
C021 O00R K2 119.03(13) . . ?
C01X O00S K2 120.41(13) . . ?
C022 O00S K2 119.27(14) . . ?
C022 O00S C01X 112.79(18) . . ?
C023 O00T K2 116.41(14) . . ?
C027 O00T K2 116.31(14) . . ?
C027 O00T C023 111.79(19) . . ?
C025 O00U K2 116.71(14) . . ?
C025 O00U C026 111.08(18) . . ?
C026 O00U K2 110.29(14) . . ?
C02B O00V C02A 50.1(3) 2_777 2_777 ?
C02B O00V C02A 129.9(3) . 2_777 ?
C02B O00V C02B 180.0 2_777 . ?
O00H C017 C01Q 108.53(15) . . ?
O00J C018 C01K 108.66(15) . . ?
O00F C01A C01C 108.35(15) . . ?
O00I C01C C01A 109.21(15) . . ?
O00G C01K C018 108.77(15) . . ?
O00J C01M C01O 107.74(15) . . ?
O00F C01O C01M 108.29(15) . . ?
O00I C01P C01S 108.98(16) . . ?
O00G C01Q K1 46.91(7) . . ?
O00G C01Q C017 108.97(15) . . ?
C017 C01Q K1 82.60(10) . . ?
O00K C01S C01P 109.96(16) . . ?
O00H C01T C01U 108.73(15) . . ?
O00K C01U C01T 109.82(15) . . ?
O00O C01V C01X 108.43(19) . . ?
O00S C01X C01V 108.83(17) . . ?
O00O C01Y C021 108.7(2) . . ?
O00R C01Z C020 108.4(2) . . ?
O00Q C020 C01Z 108.38(19) . . ?
O00R C021 C01Y 108.3(2) . . ?
O00S C022 C026 109.16(19) . . ?
O00T C023 C024 108.4(2) . . ?
O00Q C024 C023 108.1(2) . . ?
O00U C025 C027 108.4(2) . . ?
O00U C026 C022 109.1(2) . . ?
O00T C027 C025 108.3(2) . . ?
O00V C02A C0 121.0(5) . . ?
O00V C02B C028 119.0(5) . . ?

loop_
_geom_bond_atom_site_label_1
_geom_bond_atom_site_label_2
_geom_bond_distance
_geom_bond_site_symmetry_2
_geom_bond_publ_flag
Fe1 S1 2.2343(5) . ?
Fe1 S2 2.2333(5) . ?
Fe1 N2 2.0396(14) . ?
Fe1 N1 2.0139(14) . ?
Fe2 S1 2.2235(5) . ?
Fe2 S2 2.2343(5) . ?
Fe2 N3 1.9890(14) . ?
Fe2 N4 2.0113(13) . ?
K1 O00F 2.7790(13) . ?
K1 O00G 2.7678(13) . ?
K1 O00H 2.7439(13) . ?
K1 O00I 2.7734(13) . ?
K1 O00J 2.7649(13) . ?
K1 O00K 2.8627(13) . ?
K1 C01Q 3.5392(19) . ?
K2 O00O 2.8307(16) . ?
K2 O00Q 2.8040(15) . ?
K2 O00R 2.7442(17) . ?
K2 O00S 2.7127(15) . ?
K2 O00T 2.8548(17) . ?
K2 O00U 2.8009(17) . ?
Si07 N4 1.7161(14) . ?
Si07 C011 1.8807(19) . ?
Si07 C01D 1.8892(18) . ?
Si07 C01I 1.8691(19) . ?
Si08 N4 1.7150(14) . ?
Si08 C00W 1.8645(19) . ?
Si08 C016 1.8933(18) . ?
Si08 C01E 1.8893(18) . ?
Si09 N3 1.7185(14) . ?
Si09 C00Z 1.8763(18) . ?
Si09 C019 1.8691(19) . ?
Si09 C01R 1.8891(19) . ?
Si0A N2 1.7208(14) . ?
Si0A C01B 1.8941(19) . ?
Si0A C01G 1.871(2) . ?
Si0A C01H 1.890(2) . ?
Si0B N2 1.7122(15) . ?
Si0B C00X 1.8765(18) . ?
Si0B C014 1.8818(18) . ?
Si0B C01J 1.8881(19) . ?
Si0C N1 1.7218(14) . ?
Si0C C010 1.8763(18) . ?
Si0C C013 1.8920(19) . ?
Si0C C01F 1.890(2) . ?
Si0D N1 1.7262(14) . ?
Si0D C012 1.8669(19) . ?
Si0D C015 1.884(2) . ?
Si0D C01N 1.8964(19) . ?
Si0E N3 1.7097(14) . ?
Si0E C00Y 1.8667(19) . ?
Si0E C01L 1.882(2) . ?
Si0E C01W 1.892(2) . ?
O00F C01A 1.430(2) . ?
O00F C01O 1.427(2) . ?
O00G C01K 1.428(2) . ?
O00G C01Q 1.427(2) . ?
O00H C017 1.430(2) . ?
O00H C01T 1.424(2) . ?
O00I C01C 1.424(2) . ?
O00I C01P 1.427(2) . ?
O00J C018 1.427(2) . ?
O00J C01M 1.420(2) . ?
O00K C01S 1.430(2) . ?
O00K C01U 1.431(2) . ?
O00O C01V 1.426(3) . ?
O00O C01Y 1.424(3) . ?
O00Q C020 1.423(3) . ?
O00Q C024 1.419(3) . ?
O00R C01Z 1.422(3) . ?
O00R C021 1.428(3) . ?
O00S C01X 1.421(3) . ?
O00S C022 1.419(3) . ?
O00T C023 1.429(3) . ?
O00T C027 1.427(3) . ?
O00U C025 1.422(3) . ?
O00U C026 1.430(3) . ?
O00V C02A 1.342(5) 2_777 ?
O00V C02A 1.342(5) . ?
O00V C02B 1.275(5) . ?
O00V C02B 1.275(5) 2_777 ?
C017 C01Q 1.496(3) . ?
C018 C01K 1.490(3) . ?
C01A C01C 1.496(3) . ?
C01M C01O 1.491(3) . ?
C01P C01S 1.491(3) . ?
C01T C01U 1.494(3) . ?
C01V C01X 1.489(4) . ?
C01Y C021 1.492(4) . ?
C01Z C020 1.487(3) . ?
C022 C026 1.485(4) . ?
C023 C024 1.492(4) . ?
C025 C027 1.494(3) . ?
C028 C02B 1.472(8) . ?
C02A C0 1.472(8) . ?
